data_2005827
loop_
_publ_author_name
'Sato, T.'
'Ambe, F.'

_publ_section_title
;
 An Oxo-Centered Trinuclear Cobalt(II)--Diiron(III) Acetate--Aqua
 Complex
;
_journal_issue 12
_journal_name_full 'Acta Crystallographica Section C'
_journal_page_first 3005
_journal_page_last 3007
_journal_paper_doi 10.1107/S0108270196008682
_journal_volume 52
_journal_year 1996
_chemical_formula_iupac '[Co Fe2 O (C2 H3 O2)6 (H2 O)3] , 2H2 O'
_chemical_formula_structural (Fe~3~O(CH~3~CO~2~)~6~(H~2~O)~3~).2H~2~O
_chemical_formula_sum 'C12 H28 Co Fe2 O18'
_chemical_formula_weight 630.97
_chemical_name_systematic
;
triaquahexakis(\m~2~-acetato)\m~3~-oxocobalt(II)diiron(III) diaquo solvate
;
_space_group_IT_number 15
_space_group_name_Hall '-C 2yc'
_space_group_name_H-M_alt 'C 1 2/c 1'
_symmetry_cell_setting monoclinic
_symmetry_space_group_name_Hall '-C 2yc'
_symmetry_space_group_name_H-M 'C 1 2/c 1'
_cell_angle_alpha 90.0
_cell_angle_beta 123.27(1)
_cell_angle_gamma 90.0
_cell_formula_units_Z 8
_cell_length_a 27.031(1)
_cell_length_b 13.838(1)
_cell_length_c 15.286(1)
_cell_measurement_reflns_used 24
_cell_measurement_temperature 295
_cell_measurement_theta_max 18
_cell_measurement_theta_min 9
_cell_volume 4780.6(7)
_computing_cell_refinement 'SET4 CAD-4 EXPRESS'
_computing_data_collection 'CAD-4 EXPRESS (Enraf-Nonius, 1992)'
_computing_data_reduction 'DATA MolEN (Fair, 1990)'
_computing_molecular_graphics 'DRAW MolEN'
_computing_publication_material 'OMEGA MolEN'
_computing_structure_refinement 'LSFM MolEN'
_computing_structure_solution 'SIR88 (Burla et al., 1988)'
_diffrn_ambient_temperature 295
_diffrn_measurement_device 'Enraf-Nonius CAD-4 diffractometer'
_diffrn_measurement_method \w/2\q
_diffrn_radiation_monochromator graphite
_diffrn_radiation_source xray_tube
_diffrn_radiation_type 'Mo K\a'
_diffrn_radiation_wavelength 0.71073
_diffrn_reflns_av_R_equivalents 0.024
_diffrn_reflns_limit_h_max 29
_diffrn_reflns_limit_h_min -35
_diffrn_reflns_limit_k_max 17
_diffrn_reflns_limit_k_min 0
_diffrn_reflns_limit_l_max 16
_diffrn_reflns_limit_l_min 0
_diffrn_reflns_number 11822
_diffrn_reflns_theta_max 27.5
_diffrn_reflns_theta_min 1.0
_diffrn_standards_decay_% 3.3
_diffrn_standards_interval_time 120
_diffrn_standards_number 3
_exptl_absorpt_coefficient_mu 1.96
_exptl_absorpt_correction_T_max 1.000
_exptl_absorpt_correction_T_min .958
_exptl_absorpt_correction_type '\y scan (North, Phillips & Mathews, 1968)'
_exptl_crystal_colour black
_exptl_crystal_density_diffrn 1.75
_exptl_crystal_description prism
_exptl_crystal_F_000 2584
_exptl_crystal_size_max 0.36
_exptl_crystal_size_mid 0.13
_exptl_crystal_size_min 0.07
_refine_diff_density_max 1.11
_refine_diff_density_min -0.24
_refine_ls_extinction_method none
_refine_ls_goodness_of_fit_obs 2.20
_refine_ls_hydrogen_treatment 'H atoms not included'
_refine_ls_matrix_type full
_refine_ls_number_constraints 27
_refine_ls_number_parameters 288
_refine_ls_number_reflns 3003
_refine_ls_number_restraints 0
_refine_ls_R_factor_obs .061
_refine_ls_shift/esd_max .03
_refine_ls_structure_factor_coef F
_refine_ls_weighting_details 'w = 1/[\s^2^(F)]'
_refine_ls_weighting_scheme calc
_refine_ls_wR_factor_obs .085
_reflns_number_observed 3003
_reflns_number_total 5471
_reflns_observed_criterion >2\s(I)
_cod_data_source_file ta1083.cif
_cod_data_source_block COFECH3
_cod_depositor_comments
;
 Replacing symmetry operator '1/2-z,1/2-y,-z' with symmetry operator
 '1/2-x,1/2-y,-z' since the latter belongs to the declared space group
 (Hall symbol '-C 2yc') and the former one does not.

 Antanas Vaitkus,
 2017-02-07

The following automatic conversions were performed:

'_refine_ls_weighting_scheme' value '1/[\s^2^(F)]' was changed to
'calc'. New tag '_refine_ls_weighting_details' was created. The value
of the new tag was set to 'w = 1/[\s^2^(F)]'.

Automatic conversion script
Id: cif_fix_values 3143 2015-03-26 13:38:13Z robertas 
;
_cod_original_cell_volume 4780.6(4)
_cod_original_sg_symbol_H-M 'C 2/c'
_cod_database_code 2005827

loop_
_symmetry_equiv_pos_as_xyz
x,y,z
-x,y,1/2-z
-x,-y,-z
x,-y,1/2+z
1/2+x,1/2+y,z
1/2-x,1/2+y,1/2-z
1/2-x,1/2-y,-z
1/2+x,1/2-y,1/2+z

loop_
_atom_site_aniso_label
_atom_site_aniso_type_symbol
Fe1 Fe
Co1 Co
Fe2 Fe
Co2 Co
Fe3 Fe
Co3 Co
C1 C
C2 C
C3 C
C4 C
C5 C
C6 C
C7 C
C8 C
C9 C
C10 C
C11 C
C12 C
O1 O
O2 O
O3 O
O4 O
O5 O
O6 O
O7 O
O8 O
O9 O
O10 O
O11 O
O12 O
O13 O
O14 O
O15 O
O16 O

loop_
_atom_site_label
_atom_site_occupancy
_atom_site_fract_x
_atom_site_fract_y
_atom_site_fract_z
_atom_site_B_iso_or_equiv
_atom_site_thermal_displace_type
_atom_site_type_symbol
Fe1 0.667 .88919(4) .3974(1) .71296(8) 2.24(3) \bij Fe
Co1 0.333 .88919(4) .3974(1) .71296(8) 2.24(3) \bij Co
Fe2 0.667 .82479(4) .4566(1) .83488(8) 2.26(3) \bij Fe
Co2 0.333 .82479(4) .4566(1) .83488(8) 2.26(3) \bij Co
Fe3 0.667 .84653(5) .2281(1) .80696(9) 2.41(3) \bij Fe
Co3 0.333 .84653(5) .2281(1) .80696(9) 2.41(3) \bij Co
C1 1 .9362(4) .5543(7) .8729(7) 3.1(2) \bij C
C2 1 .9817(4) .6315(8) .9336(9) 5.0(3) \bij C
C3 1 .8795(3) .3162(8) 1.0154(6) 3.4(2) \bij C
C4 1 .9062(5) .2984(9) 1.1327(7) 5.3(3) \bij C
C5 1 .9681(3) .2321(7) .8460(6) 2.8(2) \bij C
C6 1 1.0295(4) .1857(8) .8991(8) 4.5(3) \bij C
C7 1 .7865(3) .5392(6) .6224(6) 2.5(2) \bij C
C8 1 .7457(4) .6050(8) .5322(7) 4.0(3) \bij C
C9 1 .7292(3) .3071(8) .7572(6) 3.4(2) \bij C
C10 1 .6641(3) .284(1) .7145(9) 5.5(3) \bij C
C11 1 .8274(3) .2191(8) .5940(7) 3.4(2) \bij C
C12 1 .8071(4) .1522(9) .4977(7) 5.1(3) \bij C
O1 1 .9302(2) .4385(6) .6319(4) 3.7(2) \bij O
O2 1 .7923(2) .5638(5) .8927(4) 3.7(2) \bij O
O3 1 .8380(3) .0778(5) .8343(5) 4.3(2) \bij O
O4 1 .8535(2) .3609(4) .7845(4) 2.0(1) \bij O
O5 1 .9405(3) .5038(5) .8120(5) 4.2(2) \bij O
O6 1 .8957(2) .5462(5) .8914(5) 4.1(2) \bij O
O7 1 .8669(3) .4023(5) .9822(4) 4.1(2) \bij O
O8 1 .8713(3) .2437(5) .9587(4) 3.8(2) \bij O
O9 1 .9309(2) .1928(5) .8575(5) 3.6(2) \bij O
O10 1 .9603(2) .3105(5) .7967(4) 3.8(2) \bij O
O11 1 .8250(2) .4948(5) .6172(5) 3.8(2) \bij O
O12 1 .7790(2) .5312(5) .6960(4) 3.3(2) \bij O
O13 1 .7487(2) .3883(5) .7895(5) 4.4(2) \bij O
O14 1 .7596(2) .2358(5) .7548(6) 4.4(2) \bij O
O15 1 .8219(3) .1825(6) .6624(5) 4.8(2) \bij O
O16 1 .8475(2) .2993(5) .5974(4) 3.8(2) \bij O
O21 1 .9214(8) .047(2) 1.054(1) 22.3(8) Biso O
O22 1 .9017(7) .022(2) 1.234(1) 20.2(8) Biso O

loop_
_atom_type_symbol
_atom_type_scat_dispersion_real
_atom_type_scat_dispersion_imag
_atom_type_scat_source
C .002 .002 International_Tables_Vol_IV
H 0 0 International_Tables_Vol_IV
O .008 .006 International_Tables_Vol_IV
Fe .301 .845 International_Tables_Vol_IV
Co .299 .937 International_Tables_Vol_IV

loop_
_geom_angle_atom_site_label_1
_geom_angle_atom_site_label_2
_geom_angle_atom_site_label_3
_geom_angle
_geom_angle_publ_flag
Fe(Co)1 Fe(Co)2 Fe(Co)3 59.80(4) yes
Fe(Co)1 Fe(Co)3 Fe(Co)2 59.95(4) yes
Fe(Co)2 Fe(Co)1 Fe(Co)3 60.26(4) yes
Fe(Co)1 O4 Fe(Co)2 120.2(3) yes
Fe(Co)1 O4 Fe(Co)3 119.9(3) yes
Fe(Co)2 O4 Fe(Co)3 119.9(4) yes
O4 Fe(Co)1 O1 179.7(9) ?
O4 Fe(Co)1 O5 96.9(3) ?
O4 Fe(Co)1 O10 94.9(3) ?
O4 Fe(Co)1 O11 95.1(3) ?
O4 Fe(Co)1 O16 96.3(3) ?
O1 Fe(Co)1 O5 83.1(3) ?
O1 Fe(Co)1 O10 84.8(3) ?
O1 Fe(Co)1 O11 85.2(3) ?
O1 Fe(Co)1 O16 83.7(3) ?
O5 Fe(Co)1 O10 86.3(3) ?
O5 Fe(Co)1 O11 91.2(2) ?
O5 Fe(Co)1 O16 166.8(3) ?
O10 Fe(Co)1 O11 169.9(3) ?
O10 Fe(Co)1 O16 92.0(3) ?
O11 Fe(Co)1 O16 88.2(2) ?
O4 Fe(Co)2 O2 179.5(3) ?
O4 Fe(Co)2 O6 95.6(3) ?
O4 Fe(Co)2 O7 95.0(3) ?
O4 Fe(Co)2 O12 94.6(3) ?
O4 Fe(Co)2 O13 95.7(3) ?
O2 Fe(Co)2 O6 84.6(3) ?
O2 Fe(Co)2 O7 84.6(3) ?
O2 Fe(Co)2 O12 85.8(3) ?
O2 Fe(Co)2 O13 84.0(3) ?
O6 Fe(Co)2 O7 86.0(3) ?
O6 Fe(Co)2 O12 91.5(3) ?
O6 Fe(Co)2 O13 168.6(3) ?
O7 Fe(Co)2 O12 170.3(3) ?
O7 Fe(Co)2 O13 93.1(3) ?
O12 Fe(Co)2 O13 87.5(3) ?
O4 Fe(Co)3 O3 178.9(3) ?
O4 Fe(Co)3 O8 95.8(3) ?
O4 Fe(Co)3 O9 95.7(3) ?
O4 Fe(Co)3 O14 94.9(3) ?
O4 Fe(Co)3 O15 96.3(3) ?
O3 Fe(Co)3 O8 83.4(3) ?
O3 Fe(Co)3 O9 84.9(3) ?
O3 Fe(Co)3 O14 84.4(3) ?
O3 Fe(Co)3 O15 84.5(3) ?
O8 Fe(Co)3 O9 89.6(3) ?
O8 Fe(Co)3 O14 91.6(3) ?
O8 Fe(Co)3 O15 167.9(3) ?
O9 Fe(Co)3 O14 169.1(3) ?
O9 Fe(Co)3 O15 88.2(3) ?
O14 Fe(Co)3 O15 88.3(3) ?
C2 C1 O5 119.0(10) ?
C2 C1 O6 116.0(10) ?
O5 C1 O6 124.8(8) ?
C4 C3 O7 117.9(9) ?
C4 C3 O8 117.6(9) ?
O7 C3 O8 124.5(8) ?
C6 C5 O9 118.1(9) ?
C6 C5 O10 116.8(9) ?
O9 C5 O10 125.1(8) ?
C8 C7 O11 117.0(10) ?
C8 C7 O12 118.5(9) ?
O11 C7 O12 124.4(7) ?
C10 C9 O13 120.0(10) ?
C10 C9 O14 115.1(9) ?
O13 C9 O14 124.8(8) ?
C12 C11 O15 114.2(9) ?
C12 C11 O16 120.0(10) ?
O15 C11 O16 126.1(9) ?
Fe(Co)1 O5 C1 132.6(7) ?
Fe(Co)2 O6 C1 133.0(6) ?
Fe(Co)2 O7 C3 131.0(6) ?
Fe(Co)3 O8 C3 133.4(7) ?
Fe(Co)3 O9 C5 132.3(6) ?
Fe(Co)1 O10 C5 132.4(6) ?
Fe(Co)1 O11 C7 133.5(6) ?
Fe(Co)2 O12 C7 132.0(6) ?
Fe(Co)2 O13 C9 134.7(7) ?
Fe(Co)3 O14 C9 130.1(6) ?
Fe(Co)3 O15 C11 132.2(7) ?
Fe(Co)1 O16 C11 132.1(7) ?

loop_
_geom_bond_atom_site_label_1
_geom_bond_atom_site_label_2
_geom_bond_distance
_geom_bond_publ_flag
Fe(Co)1 O4 1.882(7) yes
Fe(Co)1 O1 2.143(8) yes
Fe(Co)1 O5 2.019(6) yes
Fe(Co)1 O10 2.021(6) yes
Fe(Co)1 O11 2.046(6) yes
Fe(Co)1 O16 2.012(6) yes
Fe(Co)2 O4 1.898(6) yes
Fe(Co)2 O2 2.145(8) yes
Fe(Co)2 O6 2.035(6) yes
Fe(Co)2 O7 2.030(6) yes
Fe(Co)2 O12 2.055(6) yes
Fe(Co)2 O13 2.011(7) yes
Fe(Co)3 O4 1.897(6) yes
Fe(Co)3 O3 2.160(7) yes
Fe(Co)3 O8 2.043(7) yes
Fe(Co)3 O9 2.025(6) yes
Fe(Co)3 O14 2.027(6) yes
Fe(Co)3 O15 2.027(7) yes
C1 C2 1.500(10) ?
C1 O5 1.220(10) ?
C1 O6 1.280(10) ?
C3 C4 1.540(10) ?
C3 O7 1.270(10) ?
C3 O8 1.260(10) ?
C5 C6 1.530(10) ?
C5 O9 1.240(10) ?
C5 O10 1.270(10) ?
C7 C8 1.510(10) ?
C7 O11 1.250(10) ?
C7 O12 1.250(10) ?
C9 C10 1.540(10) ?
C9 O13 1.220(10) ?
C9 O14 1.300(10) ?
C11 C12 1.56(2) ?
C11 O15 1.240(10) ?
C11 O16 1.220(10) ?

loop_
_geom_contact_atom_site_label_1
_geom_contact_atom_site_label_2
_geom_contact_distance
_geom_contact_site_symmetry_2
_geom_contact_publ_flag
Fe(Co)1 Fe(Co)2 3.276(2) . yes
Fe(Co)1 Fe(Co)3 3.271(2) . yes
Fe(Co)2 Fe(Co)3 3.286(2) . yes
O21 O22 3.09(4) . yes
O21 O22 4.06(2) 2_757 yes
O21 O22 4.73(3) 4_554 yes
